data_4315082
loop_
_publ_author_name
'K\'evin Charreteur'
'Mohamed Kdider'
'Jean-Fran\,cois Capon'
'Fr\'ed\'eric Gloaguen'
'Fran\,cois Y. P\'etillon'
'Philippe Schollhammer'
'Jean Talarmin'

_publ_contact_author_address
;Laboratoire de chimie,
electrochimie moleculaire et chimie analytique (UMR 6521)
Universite de Bretagne occidentale
6, avenue Victor Le Gorgeu
CS 93837
F-29238 BREST cedex 3
FRANCE 
;
_publ_contact_author_email philippe.schollhammer@univ-brest.fr
_publ_contact_author_name 'Schollhammer, Philippe ; Gloaguen, Frederic'
_publ_section_title
;
 Effect of Electron-Withdrawing Dithiolate Bridge on the Electron-Transfer
 Steps in Diiron Molecules Related to [2Fe]H Subsite of the
 [FeFe]-Hydrogenases
;
_journal_name_full 'Inorganic Chemistry'
_journal_page_first 2496
_journal_page_last 2501
_journal_paper_doi 10.1021/ic902401k
_journal_volume 49
_journal_year 2010
_chemical_formula_moiety 'C12 H6 Fe2 O10 S2'
_chemical_formula_sum 'C12 H6 Fe2 O10 S2'
_chemical_formula_weight 485.99
_chemical_name_systematic
;
 ?
;
_space_group_IT_number 2
_symmetry_cell_setting triclinic
_symmetry_Int_Tables_number 2
_symmetry_space_group_name_Hall '-P 1'
_symmetry_space_group_name_H-M 'P -1'
_atom_sites_solution_hydrogens geom
_atom_sites_solution_primary direct
_atom_sites_solution_secondary difmap
_audit_conform_dict_location ftp://ftp.iucr.org/pub/cif_core.dic
_audit_conform_dict_name cif_core.dic
_audit_conform_dict_version 2.3
_audit_creation_date 2009-03-16T10:27:25-00:00
_audit_creation_method 'WinGX routine CIF_UPDATE'
_cell_angle_alpha 106.673(7)
_cell_angle_beta 95.128(7)
_cell_angle_gamma 100.072(6)
_cell_formula_units_Z 8
_cell_length_a 8.0399(6)
_cell_length_b 19.2280(14)
_cell_length_c 24.781(2)
_cell_measurement_reflns_used 3642
_cell_measurement_temperature 170(2)
_cell_measurement_theta_max 23.41
_cell_measurement_theta_min 2.62
_cell_volume 3573.5(5)
_computing_cell_refinement
;
        CrysAlis RED, Oxford Diffraction Ltd.,
        Version 1.171.32.5 (release 08-05-2007 CrysAlis171 .NET)
        (compiled May  8 2007,13:10:02)
;
_computing_data_collection
;
        CrysAlis CCD, Oxford Diffraction Ltd.,
        Version 1.171.32.5 (release 08-05-2007 CrysAlis171 .NET)
        (compiled May  8 2007,13:10:02)
;
_computing_data_reduction
;
        CrysAlis RED, Oxford Diffraction Ltd.,
        Version 1.171.32.5 (release 08-05-2007 CrysAlis171 .NET)
        (compiled May  8 2007,13:10:02)
;
_computing_molecular_graphics 'ORTEP3 for Windows (Farrugia, 1997)'
_computing_publication_material 'PLATON (Spek, 1980-2002)'
_computing_structure_refinement 'SHELXL-97 (Sheldrick, 1997)'
_computing_structure_solution 'SHELXS-97 (Sheldrick, 1997)'
_diffrn_ambient_temperature 170(2)
_diffrn_detector 'CCD plate'
_diffrn_detector_area_resol_mean 8.3622
_diffrn_measured_fraction_theta_full 0.998
_diffrn_measured_fraction_theta_max 0.998
_diffrn_measurement_device 'Kappa-geometry diffractometer'
_diffrn_measurement_device_type 'Oxford Diffraction XCALIBUR2'
_diffrn_measurement_method
;
4 stepped omega-scans over 115 deg. with kappa -79 deg. (chi -58.3 deg.),
        phi 0, 90, 180, 270 deg.
        step 1 deg., exposure time 130 s
        detector distance 50 mm
        detector angle 30 deg.
;
_diffrn_orient_matrix_UB_11 -0.0012357705
_diffrn_orient_matrix_UB_12 -0.011092844
_diffrn_orient_matrix_UB_13 0.0249265895
_diffrn_orient_matrix_UB_21 -0.0454066588
_diffrn_orient_matrix_UB_22 -0.0360115609
_diffrn_orient_matrix_UB_23 -0.0165838517
_diffrn_orient_matrix_UB_31 0.0783904733
_diffrn_orient_matrix_UB_32 -0.0114670215
_diffrn_orient_matrix_UB_33 -0.0040468888
_diffrn_radiation_monochromator graphite
_diffrn_radiation_probe x-ray
_diffrn_radiation_type MoK\a
_diffrn_radiation_wavelength 0.71073
_diffrn_reflns_av_R_equivalents 0.1244
_diffrn_reflns_av_unetI/netI 0.2882
_diffrn_reflns_limit_h_max 9
_diffrn_reflns_limit_h_min -7
_diffrn_reflns_limit_k_max 22
_diffrn_reflns_limit_k_min -23
_diffrn_reflns_limit_l_max 29
_diffrn_reflns_limit_l_min -29
_diffrn_reflns_number 25670
_diffrn_reflns_theta_full 25.35
_diffrn_reflns_theta_max 25.35
_diffrn_reflns_theta_min 3.07
_diffrn_source 'sealed X-ray tube'
_exptl_absorpt_coefficient_mu 1.905
_exptl_absorpt_correction_type none
_exptl_crystal_colour red
_exptl_crystal_density_diffrn 1.807
_exptl_crystal_density_method 'not measured'
_exptl_crystal_description 'truncated prism'
_exptl_crystal_F_000 1936
_exptl_crystal_size_max 0.10
_exptl_crystal_size_mid 0.07
_exptl_crystal_size_min 0.04
_refine_diff_density_max 0.517
_refine_diff_density_min -0.469
_refine_diff_density_rms 0.1
_refine_ls_extinction_method none
_refine_ls_goodness_of_fit_ref 0.787
_refine_ls_hydrogen_treatment constr
_refine_ls_matrix_type full
_refine_ls_number_parameters 945
_refine_ls_number_reflns 13078
_refine_ls_number_restraints 336
_refine_ls_restrained_S_all 0.779
_refine_ls_R_factor_all 0.2022
_refine_ls_R_factor_gt 0.0643
_refine_ls_shift/su_max 0.001
_refine_ls_shift/su_mean 0
_refine_ls_structure_factor_coef Fsqd
_refine_ls_weighting_details 'calc w=1/[\s^2^(Fo^2^)+(0.0000P)^2^+0.0000P] where P=(Fo^2^+2Fc^2^)/3'
_refine_ls_weighting_scheme calc
_refine_ls_wR_factor_gt 0.069
_refine_ls_wR_factor_ref 0.1021
_reflns_number_gt 4955
_reflns_number_total 13078
_reflns_threshold_expression >2sigma(I)
_cod_data_source_file ic902401k_si_002_1.cif
_cod_data_source_block mk1-a0
_cod_depositor_comments
;
The following automatic conversions were performed:

'_diffrn_radiation_probe' value 'X-ray' changed to 'x-ray' according
to the built-in table from CIF Core dictionary named 'cif_core.dic'
version 2.4.1 from 2010-06-29.

Automatic conversion script
Id: cif_fix_values 1646 2011-03-28 12:23:43Z adriana 
;
_cod_original_sg_symbol_Hall -P1
_cod_database_code 4315082

loop_
_symmetry_equiv_pos_as_xyz
'x, y, z'
'-x, -y, -z'

loop_
_atom_site_label
_atom_site_type_symbol
_atom_site_fract_x
_atom_site_fract_y
_atom_site_fract_z
_atom_site_U_iso_or_equiv
_atom_site_adp_type
_atom_site_occupancy
_atom_site_symmetry_multiplicity
_atom_site_calc_flag
_atom_site_refinement_flags
_atom_site_disorder_assembly
_atom_site_disorder_group
C1 C 0.7917(12) 0.0637(6) 0.1548(4) 0.036(2) Uani 1 1 d U . .
C2 C 0.7546(13) 0.0599(5) 0.0505(4) 0.036(3) Uani 1 1 d U . .
C3 C 0.5069(13) 0.1011(5) 0.1145(4) 0.036(2) Uani 1 1 d U . .
C4 C 1.1522(12) 0.1989(6) 0.1798(4) 0.036(3) Uani 1 1 d U . .
C5 C 1.0887(11) 0.1781(5) 0.0708(4) 0.029(2) Uani 1 1 d U . .
C6 C 1.1027(11) 0.3172(6) 0.1456(4) 0.025(2) Uani 1 1 d U . .
C7 C 0.6840(10) 0.2838(4) 0.1799(4) 0.022(2) Uani 1 1 d U . .
C8 C 0.6591(11) 0.2830(5) 0.1267(4) 0.025(2) Uani 1 1 d U . .
C9 C 0.6041(12) 0.3294(6) 0.2270(4) 0.035(3) Uani 1 1 d U . .
C10 C 0.5604(12) 0.3299(6) 0.1027(4) 0.025(2) Uani 1 1 d U . .
C11 C 0.6448(12) 0.3925(6) 0.3261(4) 0.055(3) Uani 1 1 d U . .
H11A H 0.7341 0.4084 0.3594 0.082 Uiso 1 1 calc R . .
H11B H 0.5442 0.3617 0.3336 0.082 Uiso 1 1 calc R . .
H11C H 0.6133 0.4363 0.3187 0.082 Uiso 1 1 calc R . .
C12 C 0.3578(11) 0.3265(5) 0.0281(4) 0.044(3) Uani 1 1 d U . .
H12A H 0.2899 0.2912 -0.0069 0.066 Uiso 1 1 calc R . .
H12B H 0.4379 0.3643 0.0186 0.066 Uiso 1 1 calc R . .
H12C H 0.2817 0.3505 0.0527 0.066 Uiso 1 1 calc R . .
O1 O 0.8244(9) 0.0264(4) 0.1794(3) 0.060(2) Uani 1 1 d U . .
O2 O 0.7668(9) 0.0193(4) 0.0090(3) 0.059(2) Uani 1 1 d U . .
O3 O 0.3626(8) 0.0845(4) 0.1137(3) 0.053(2) Uani 1 1 d U . .
O4 O 1.2472(9) 0.1849(4) 0.2093(3) 0.057(2) Uani 1 1 d U . .
O5 O 1.1445(8) 0.1509(4) 0.0313(3) 0.046(2) Uani 1 1 d U . .
O6 O 1.1661(8) 0.3785(4) 0.1529(3) 0.0428(19) Uani 1 1 d U . .
O11 O 0.7080(8) 0.3498(4) 0.2769(3) 0.0410(18) Uani 1 1 d U . .
O12 O 0.4516(8) 0.2876(3) 0.0576(3) 0.0428(19) Uani 1 1 d U . .
O13 O 0.4714(9) 0.3454(4) 0.2212(3) 0.066(2) Uani 1 1 d U . .
O14 O 0.5883(8) 0.3943(4) 0.1205(3) 0.059(2) Uani 1 1 d U . .
S1 S 0.8148(3) 0.22418(13) 0.19758(10) 0.0260(6) Uani 1 1 d U . .
S2 S 0.7578(3) 0.21931(13) 0.07773(9) 0.0274(6) Uani 1 1 d U . .
Fe1 Fe 0.73558(17) 0.12515(7) 0.11721(5) 0.0287(4) Uani 1 1 d U . .
Fe2 Fe 1.00029(16) 0.22189(8) 0.13340(5) 0.0285(4) Uani 1 1 d U . .
C21 C 0.1823(12) 0.0624(6) 0.2866(5) 0.040(3) Uani 1 1 d U . .
C22 C 0.3543(13) 0.0670(6) 0.3779(4) 0.047(3) Uani 1 1 d U . .
C23 C 0.4577(13) 0.1749(6) 0.3312(4) 0.043(3) Uani 1 1 d U . .
C24 C -0.1546(13) 0.0796(6) 0.3424(5) 0.044(3) Uani 1 1 d U . .
C25 C 0.0042(14) 0.0775(6) 0.4343(5) 0.060(3) Uani 1 1 d U . .
C26 C -0.1231(15) 0.1983(7) 0.4368(5) 0.067(3) Uani 1 1 d U . .
C27 C 0.1960(11) 0.2923(5) 0.3825(4) 0.027(2) Uani 1 1 d U . .
C28 C 0.2861(11) 0.2928(5) 0.4290(4) 0.024(2) Uani 1 1 d U . .
C29 C 0.1874(11) 0.3621(5) 0.3686(4) 0.026(2) Uani 1 1 d U . .
C30 C 0.4006(12) 0.3603(5) 0.4730(4) 0.028(2) Uani 1 1 d U . .
C31 C 0.1361(12) 0.4153(5) 0.2965(4) 0.050(3) Uani 1 1 d U . .
H31A H 0.0728 0.4001 0.2579 0.075 Uiso 1 1 calc R . .
H31B H 0.2517 0.4424 0.297 0.075 Uiso 1 1 calc R . .
H31C H 0.0771 0.4475 0.3228 0.075 Uiso 1 1 calc R . .
C32 C 0.4348(11) 0.4446(5) 0.5650(4) 0.041(3) Uani 1 1 d U . .
H32A H 0.3814 0.4533 0.5997 0.062 Uiso 1 1 calc R . .
H32B H 0.4404 0.4878 0.5512 0.062 Uiso 1 1 calc R . .
H32C H 0.5506 0.4371 0.5734 0.062 Uiso 1 1 calc R . .
O21 O 0.1194(10) 0.0176(4) 0.2448(3) 0.074(3) Uani 1 1 d U . .
O22 O 0.4109(10) 0.0261(4) 0.3965(3) 0.075(3) Uani 1 1 d U . .
O23 O 0.5781(9) 0.2015(4) 0.3172(4) 0.074(3) Uani 1 1 d U . .
O24 O -0.2556(10) 0.0411(4) 0.3070(3) 0.078(3) Uani 1 1 d U . .
O25 O -0.0046(11) 0.0313(5) 0.4550(4) 0.103(3) Uani 1 1 d U . .
O26 O -0.2117(10) 0.2331(5) 0.4597(4) 0.101(3) Uani 1 1 d U . .
O31 O 0.1459(8) 0.3502(3) 0.3138(3) 0.0408(18) Uani 1 1 d U . .
O32 O 0.3342(7) 0.3790(3) 0.5216(2) 0.0301(16) Uani 1 1 d U . .
O33 O 0.2163(9) 0.4225(3) 0.4036(3) 0.049(2) Uani 1 1 d U . .
O34 O 0.5327(8) 0.3899(3) 0.4637(3) 0.0416(19) Uani 1 1 d U . .
S21 S 0.0881(3) 0.20431(13) 0.33493(10) 0.0297(6) Uani 1 1 d U . .
S22 S 0.2758(3) 0.20521(13) 0.44292(10) 0.0340(7) Uani 1 1 d U . .
Fe21 Fe 0.26913(18) 0.13178(7) 0.35221(6) 0.0329(4) Uani 1 1 d U . .
Fe22 Fe 0.00834(17) 0.14338(8) 0.39716(6) 0.0343(4) Uani 1 1 d U . .
C41 C 0.4720(12) 0.8675(5) 0.3285(4) 0.037(3) Uani 1 1 d U . .
C42 C 0.5528(15) 0.8703(6) 0.4301(5) 0.056(3) Uani 1 1 d U . .
C43 C 0.2155(14) 0.8482(5) 0.3912(4) 0.042(3) Uani 1 1 d U . .
C44 C 0.6533(11) 0.7385(5) 0.2845(4) 0.033(2) Uani 1 1 d U . .
C45 C 0.7406(12) 0.7287(5) 0.3840(4) 0.037(3) Uani 1 1 d U . .
C46 C 0.5280(12) 0.6101(6) 0.3074(4) 0.034(2) Uani 1 1 d U . .
C47 C 0.1508(11) 0.6566(5) 0.3174(4) 0.025(2) Uani 1 1 d U . .
C48 C 0.1922(10) 0.6567(5) 0.3700(4) 0.025(2) Uani 1 1 d U . .
C49 C -0.0036(12) 0.6091(5) 0.2768(4) 0.026(2) Uani 1 1 d U . .
C50 C 0.0842(12) 0.6094(5) 0.3973(4) 0.026(2) Uani 1 1 d U . .
C51 C -0.1215(11) 0.4935(5) 0.2080(4) 0.043(3) Uani 1 1 d U . .
H51A H -0.0857 0.448 0.1879 0.064 Uiso 1 1 calc R . .
H51B H -0.1585 0.5177 0.1806 0.064 Uiso 1 1 calc R . .
H51C H -0.2164 0.4811 0.2282 0.064 Uiso 1 1 calc R . .
C52 C 0.0689(11) 0.5730(5) 0.4801(4) 0.046(3) Uani 1 1 d U . .
H52A H 0.1461 0.5733 0.5131 0.07 Uiso 1 1 calc R . .
H52B H 0.0288 0.522 0.4549 0.07 Uiso 1 1 calc R . .
H52C H -0.0292 0.5935 0.4931 0.07 Uiso 1 1 calc R . .
O41 O 0.5146(9) 0.9009(4) 0.2990(3) 0.058(2) Uani 1 1 d U . .
O42 O 0.6492(11) 0.9087(4) 0.4686(3) 0.084(3) Uani 1 1 d U . .
O43 O 0.1020(10) 0.8727(4) 0.4052(4) 0.081(3) Uani 1 1 d U . .
O44 O 0.7204(8) 0.7595(4) 0.2512(3) 0.058(2) Uani 1 1 d U . .
O45 O 0.8640(8) 0.7409(4) 0.4151(3) 0.060(2) Uani 1 1 d U . .
O46 O 0.5144(8) 0.5468(4) 0.2888(3) 0.0433(19) Uani 1 1 d U . .
O51 O 0.0223(7) 0.5441(3) 0.2492(3) 0.0335(17) Uani 1 1 d U . .
O52 O 0.1578(7) 0.6174(3) 0.4499(3) 0.0379(17) Uani 1 1 d U . .
O53 O -0.1332(8) 0.6319(3) 0.2699(3) 0.0408(19) Uani 1 1 d U . .
O54 O -0.0501(8) 0.5675(4) 0.3742(3) 0.0438(19) Uani 1 1 d U . .
S41 S 0.2913(3) 0.71598(13) 0.29052(10) 0.0287(6) Uani 1 1 d U . .
S42 S 0.3904(3) 0.71673(13) 0.40836(10) 0.0280(6) Uani 1 1 d U . .
Fe41 Fe 0.40188(17) 0.81217(7) 0.37132(6) 0.0316(4) Uani 1 1 d U . .
Fe42 Fe 0.54470(16) 0.70806(7) 0.33515(6) 0.0310(4) Uani 1 1 d U . .
C61 C -0.1322(12) 0.8218(5) 0.1410(4) 0.030(2) Uani 1 1 d U . .
C62 C 0.0844(11) 0.8419(5) 0.2264(4) 0.029(2) Uani 1 1 d U . .
C63 C -0.0298(11) 0.6979(5) 0.1533(4) 0.026(2) Uani 1 1 d U . .
C64 C 0.1341(11) 0.9229(5) 0.0975(4) 0.027(2) Uani 1 1 d U . .
C65 C 0.3842(12) 0.9409(5) 0.1743(4) 0.032(2) Uani 1 1 d U . .
C66 C 0.4281(11) 0.8772(5) 0.0687(4) 0.026(2) Uani 1 1 d U . .
C67 C 0.2103(11) 0.6924(5) 0.0531(4) 0.025(2) Uani 1 1 d U . .
C68 C 0.3199(10) 0.7005(5) 0.0979(4) 0.022(2) Uani 1 1 d U . .
C69 C 0.1602(13) 0.6269(6) 0.0005(4) 0.036(3) Uani 1 1 d U . .
C70 C 0.4251(13) 0.6472(5) 0.1079(4) 0.030(2) Uani 1 1 d U . .
C71 C 0.1997(12) 0.5053(5) -0.0420(4) 0.049(3) Uani 1 1 d U . .
H71A H 0.2786 0.4733 -0.0373 0.073 Uiso 1 1 calc R . .
H71B H 0.2103 0.5173 -0.0775 0.073 Uiso 1 1 calc R . .
H71C H 0.0823 0.4795 -0.0432 0.073 Uiso 1 1 calc R . .
C72 C 0.4337(13) 0.5494(6) 0.1464(5) 0.069(4) Uani 1 1 d U . .
H72A H 0.3724 0.5256 0.171 0.103 Uiso 1 1 calc R . .
H72B H 0.5502 0.5737 0.1656 0.103 Uiso 1 1 calc R . .
H72C H 0.4382 0.5118 0.1105 0.103 Uiso 1 1 calc R . .
O61 O -0.2586(8) 0.8408(4) 0.1330(3) 0.053(2) Uani 1 1 d U . .
O62 O 0.0987(8) 0.8737(4) 0.2726(3) 0.055(2) Uani 1 1 d U . .
O63 O -0.0826(8) 0.6379(4) 0.1518(3) 0.045(2) Uani 1 1 d U . .
O64 O 0.0401(8) 0.9587(4) 0.0893(3) 0.0431(19) Uani 1 1 d U . .
O65 O 0.4536(8) 0.9907(4) 0.2117(3) 0.051(2) Uani 1 1 d U . .
O66 O 0.5334(8) 0.8872(4) 0.0410(3) 0.053(2) Uani 1 1 d U . .
O71 O 0.2406(8) 0.5728(4) 0.0053(3) 0.0439(19) Uani 1 1 d U . .
O72 O 0.3443(8) 0.6052(4) 0.1345(3) 0.0417(18) Uani 1 1 d U . .
O73 O 0.0564(9) 0.6220(4) -0.0388(3) 0.069(2) Uani 1 1 d U . .
O74 O 0.5659(8) 0.6465(3) 0.0949(3) 0.0439(19) Uani 1 1 d U . .
S61 S 0.0872(3) 0.76325(13) 0.05724(10) 0.0264(6) Uani 1 1 d U . .
S62 S 0.3387(3) 0.78281(12) 0.15670(9) 0.0233(6) Uani 1 1 d U . .
Fe61 Fe 0.05829(16) 0.78988(7) 0.15160(5) 0.0252(4) Uani 1 1 d U . .
Fe62 Fe 0.27250(16) 0.86620(7) 0.11440(5) 0.0250(3) Uani 1 1 d U . .

loop_
_atom_site_aniso_label
_atom_site_aniso_U_11
_atom_site_aniso_U_22
_atom_site_aniso_U_33
_atom_site_aniso_U_23
_atom_site_aniso_U_13
_atom_site_aniso_U_12
C1 0.035(6) 0.045(6) 0.031(6) 0.013(5) 0.012(5) 0.010(5)
C2 0.054(7) 0.026(5) 0.034(5) 0.013(4) 0.014(5) 0.013(5)
C3 0.038(5) 0.038(7) 0.029(6) 0.010(5) 0.004(5) 0.002(4)
C4 0.034(5) 0.057(7) 0.022(5) 0.012(5) 0.010(4) 0.018(5)
C5 0.023(5) 0.036(6) 0.027(5) 0.009(5) 0.002(4) 0.007(5)
C6 0.017(5) 0.048(5) 0.012(5) 0.011(5) -0.003(4) 0.010(4)
C7 0.012(5) 0.016(5) 0.027(4) -0.002(4) -0.006(4) -0.007(4)
C8 0.023(5) 0.016(5) 0.029(5) 0.003(4) -0.002(4) -0.004(4)
C9 0.017(6) 0.043(7) 0.040(5) 0.003(5) 0.008(5) 0.008(5)
C10 0.028(6) 0.025(5) 0.020(5) 0.004(4) 0.009(4) 0.001(4)
C11 0.063(8) 0.073(9) 0.031(6) 0.002(6) 0.019(6) 0.039(7)
C12 0.032(7) 0.069(8) 0.039(7) 0.036(6) -0.001(5) 0.004(6)
O1 0.071(6) 0.072(6) 0.064(6) 0.047(5) 0.024(5) 0.035(5)
O2 0.096(6) 0.040(5) 0.039(5) 0.004(4) 0.021(5) 0.019(5)
O3 0.035(4) 0.047(5) 0.062(5) 0.002(4) 0.008(4) -0.010(4)
O4 0.059(5) 0.090(6) 0.040(5) 0.030(4) 0.014(4) 0.044(5)
O5 0.047(5) 0.061(5) 0.028(4) 0.005(4) 0.015(3) 0.015(4)
O6 0.036(5) 0.036(4) 0.056(5) 0.016(4) -0.002(4) 0.005(4)
O11 0.043(4) 0.050(5) 0.027(4) -0.001(4) 0.010(3) 0.022(4)
O12 0.053(5) 0.038(5) 0.032(4) 0.012(3) -0.018(3) 0.009(4)
O13 0.044(5) 0.097(7) 0.049(5) -0.005(4) 0.007(4) 0.037(5)
O14 0.060(5) 0.029(4) 0.072(6) 0.008(4) -0.033(4) 0.002(4)
S1 0.0323(15) 0.0302(16) 0.0174(13) 0.0093(11) 0.0026(11) 0.0087(12)
S2 0.0330(15) 0.0297(16) 0.0193(14) 0.0068(12) 0.0042(12) 0.0073(13)
Fe1 0.0339(9) 0.0277(9) 0.0246(8) 0.0076(7) 0.0056(7) 0.0068(7)
Fe2 0.0289(9) 0.0341(9) 0.0226(8) 0.0084(7) 0.0044(7) 0.0073(7)
C21 0.038(7) 0.026(6) 0.049(6) 0.001(4) 0.008(5) 0.007(5)
C22 0.060(7) 0.029(6) 0.050(7) 0.011(5) 0.001(6) 0.008(5)
C23 0.041(6) 0.044(7) 0.045(7) 0.017(6) 0.006(5) 0.006(5)
C24 0.037(6) 0.041(7) 0.055(7) 0.028(5) 0.000(5) -0.005(5)
C25 0.076(9) 0.059(8) 0.038(7) 0.025(6) -0.004(6) -0.018(6)
C26 0.067(7) 0.074(9) 0.061(8) 0.015(6) 0.027(6) 0.021(7)
C27 0.021(6) 0.021(4) 0.037(6) 0.008(4) -0.003(4) 0.003(4)
C28 0.019(5) 0.018(4) 0.028(5) 0.000(4) -0.002(4) -0.002(4)
C29 0.025(6) 0.021(5) 0.023(5) -0.005(4) -0.002(5) 0.008(5)
C30 0.023(6) 0.024(5) 0.031(5) 0.003(4) -0.008(4) 0.007(4)
C31 0.066(8) 0.045(7) 0.051(7) 0.028(6) 0.012(6) 0.014(6)
C32 0.044(7) 0.020(6) 0.039(6) -0.012(5) -0.011(5) -0.003(5)
O21 0.090(7) 0.051(6) 0.058(5) -0.013(4) -0.025(5) 0.024(5)
O22 0.116(7) 0.046(6) 0.076(6) 0.031(5) 0.005(5) 0.040(5)
O23 0.052(5) 0.081(7) 0.098(7) 0.040(5) 0.027(5) 0.011(5)
O24 0.064(6) 0.078(7) 0.065(6) 0.017(5) -0.019(4) -0.036(5)
O25 0.126(8) 0.084(7) 0.098(8) 0.066(6) -0.019(6) -0.024(6)
O26 0.078(7) 0.099(8) 0.105(8) -0.012(6) 0.042(6) 0.021(6)
O31 0.073(5) 0.024(4) 0.027(4) 0.009(3) 0.004(4) 0.013(4)
O32 0.039(4) 0.020(4) 0.022(4) -0.001(3) 0.001(3) -0.005(3)
O33 0.089(6) 0.020(4) 0.031(4) 0.002(3) -0.014(4) 0.015(4)
O34 0.031(4) 0.044(5) 0.046(5) 0.015(4) 0.006(3) -0.006(3)
S21 0.0350(16) 0.0234(15) 0.0258(14) 0.0044(12) -0.0018(12) 0.0018(12)
S22 0.0429(17) 0.0265(16) 0.0292(15) 0.0092(12) -0.0049(13) 0.0022(13)
Fe21 0.0403(10) 0.0257(9) 0.0329(9) 0.0086(7) 0.0049(7) 0.0085(7)
Fe22 0.0384(9) 0.0313(10) 0.0287(9) 0.0085(7) 0.0044(7) -0.0024(7)
C41 0.041(7) 0.020(5) 0.042(6) 0.004(5) 0.005(5) -0.002(5)
C42 0.074(7) 0.035(6) 0.044(6) 0.003(5) 0.004(5) -0.010(6)
C43 0.063(7) 0.020(6) 0.051(7) 0.015(5) 0.029(6) 0.009(5)
C44 0.030(6) 0.024(6) 0.053(6) 0.022(5) 0.012(5) 0.009(5)
C45 0.024(5) 0.043(7) 0.054(7) 0.027(5) 0.016(4) 0.004(5)
C46 0.044(7) 0.038(5) 0.030(6) 0.023(4) 0.013(5) 0.012(5)
C47 0.023(5) 0.025(5) 0.029(5) 0.012(4) 0.005(4) 0.000(4)
C48 0.017(5) 0.031(6) 0.025(5) 0.009(4) 0.004(4) 0.000(4)
C49 0.041(6) 0.025(5) 0.016(5) 0.013(4) 0.005(4) 0.006(4)
C50 0.027(6) 0.026(6) 0.027(5) 0.009(5) 0.014(4) 0.007(4)
C51 0.056(7) 0.026(6) 0.038(7) 0.008(5) 0.003(5) -0.008(5)
C52 0.048(7) 0.062(8) 0.038(7) 0.035(6) 0.013(6) -0.002(6)
O41 0.080(6) 0.047(5) 0.052(5) 0.028(4) 0.018(4) -0.002(4)
O42 0.123(8) 0.042(6) 0.056(6) 0.009(4) -0.032(5) -0.030(5)
O43 0.084(6) 0.064(6) 0.113(8) 0.028(5) 0.058(6) 0.042(5)
O44 0.057(5) 0.067(6) 0.085(6) 0.058(5) 0.046(4) 0.029(4)
O45 0.031(5) 0.088(6) 0.062(5) 0.034(5) -0.003(4) 0.001(4)
O46 0.055(5) 0.031(4) 0.046(5) 0.014(4) 0.011(4) 0.008(4)
O51 0.034(4) 0.020(4) 0.043(4) 0.007(3) -0.006(3) 0.007(3)
O52 0.035(4) 0.047(5) 0.032(4) 0.019(4) 0.009(3) -0.002(3)
O53 0.028(4) 0.046(5) 0.049(5) 0.011(4) 0.001(3) 0.018(4)
O54 0.034(4) 0.057(5) 0.035(4) 0.016(4) 0.010(3) -0.011(4)
S41 0.0292(15) 0.0288(16) 0.0309(15) 0.0150(12) 0.0073(12) 0.0022(12)
S42 0.0259(15) 0.0295(16) 0.0274(14) 0.0092(12) 0.0035(12) 0.0025(12)
Fe41 0.0355(9) 0.0249(9) 0.0339(9) 0.0097(7) 0.0082(7) 0.0024(7)
Fe42 0.0285(9) 0.0312(9) 0.0365(9) 0.0153(7) 0.0104(7) 0.0034(7)
C61 0.028(5) 0.027(6) 0.032(6) 0.008(5) 0.010(4) 0.002(5)
C62 0.038(6) 0.027(6) 0.030(4) 0.010(4) 0.009(4) 0.023(5)
C63 0.023(5) 0.036(5) 0.018(5) 0.008(4) -0.001(4) 0.005(4)
C64 0.022(5) 0.025(5) 0.031(6) 0.010(4) 0.003(4) -0.002(4)
C65 0.041(6) 0.018(5) 0.038(6) 0.009(4) 0.004(5) 0.008(4)
C66 0.031(5) 0.022(6) 0.023(5) 0.011(4) -0.007(4) 0.002(4)
C67 0.026(6) 0.028(5) 0.024(5) 0.012(4) 0.008(4) 0.009(4)
C68 0.020(5) 0.021(5) 0.028(5) 0.008(4) 0.014(4) 0.005(4)
C69 0.046(7) 0.036(6) 0.028(6) 0.010(4) 0.004(5) 0.012(5)
C70 0.029(6) 0.031(6) 0.025(6) 0.003(4) -0.003(5) 0.009(5)
C71 0.076(8) 0.037(6) 0.035(7) 0.009(5) 0.004(6) 0.023(6)
C72 0.079(9) 0.057(9) 0.087(10) 0.038(7) 0.014(8) 0.033(7)
O61 0.024(4) 0.070(6) 0.080(6) 0.038(5) 0.008(4) 0.019(4)
O62 0.060(5) 0.073(6) 0.027(4) 0.001(4) 0.009(4) 0.022(5)
O63 0.054(5) 0.031(4) 0.043(5) 0.011(4) 0.001(4) -0.007(4)
O64 0.039(4) 0.042(5) 0.053(5) 0.018(4) 0.006(4) 0.017(4)
O65 0.061(5) 0.039(5) 0.040(5) 0.001(4) -0.006(4) -0.002(4)
O66 0.037(5) 0.089(6) 0.038(5) 0.030(4) 0.016(4) 0.005(4)
O71 0.069(5) 0.037(5) 0.025(4) 0.001(3) 0.005(4) 0.024(4)
O72 0.050(5) 0.037(5) 0.050(5) 0.028(4) 0.014(4) 0.015(4)
O73 0.086(6) 0.061(6) 0.043(5) 0.001(4) -0.029(4) 0.017(5)
O74 0.036(4) 0.051(5) 0.058(5) 0.026(4) 0.017(4) 0.023(4)
S61 0.0253(14) 0.0297(15) 0.0255(14) 0.0094(12) 0.0005(11) 0.0093(12)
S62 0.0227(14) 0.0243(15) 0.0240(14) 0.0087(11) 0.0025(11) 0.0066(12)
Fe61 0.0219(8) 0.0266(9) 0.0284(8) 0.0100(7) 0.0035(7) 0.0057(7)
Fe62 0.0236(8) 0.0256(9) 0.0264(8) 0.0094(7) 0.0028(7) 0.0053(7)

loop_
_atom_type_symbol
_atom_type_description
_atom_type_scat_dispersion_real
_atom_type_scat_dispersion_imag
_atom_type_scat_source
C C 0.0033 0.0016 'International Tables Vol C Tables 4.2.6.8 and 6.1.1.4'
H H 0 0 'International Tables Vol C Tables 4.2.6.8 and 6.1.1.4'
O O 0.0106 0.006 'International Tables Vol C Tables 4.2.6.8 and 6.1.1.4'
S S 0.1246 0.1234 'International Tables Vol C Tables 4.2.6.8 and 6.1.1.4'
Fe Fe 0.3463 0.8444 'International Tables Vol C Tables 4.2.6.8 and 6.1.1.4'

loop_
_exptl_crystal_face_index_h
_exptl_crystal_face_index_k
_exptl_crystal_face_index_l
_exptl_crystal_face_perp_dist
0 0 -1 0.035
0 0 1 0.03
1 -2 -1 0.025
-1 0 2 0.025
0 -1 0 0.02
0 1 0 0.02
0 1 -1 0.025
0 -1 1 0.015
-1 0 0 0.04

loop_
_geom_angle_atom_site_label_1
_geom_angle_atom_site_label_2
_geom_angle_atom_site_label_3
_geom_angle
_geom_angle_site_symmetry_1
_geom_angle_site_symmetry_3
_geom_angle_publ_flag
O1 C1 Fe1 178.1(10) . . ?
O2 C2 Fe1 179.8(11) . . ?
O3 C3 Fe1 178.0(9) . . ?
O4 C4 Fe2 179.4(10) . . ?
O5 C5 Fe2 179.7(10) . . ?
O6 C6 Fe2 178.9(9) . . ?
C8 C7 C9 124.2(8) . . ?
C8 C7 S1 118.0(7) . . ?
C9 C7 S1 117.8(7) . . ?
C7 C8 C10 127.2(8) . . ?
C7 C8 S2 115.6(7) . . ?
C10 C8 S2 117.2(7) . . ?
O13 C9 O11 124.2(10) . . ?
O13 C9 C7 125.3(10) . . ?
O11 C9 C7 110.4(8) . . ?
O14 C10 O12 127.0(9) . . ?
O14 C10 C8 122.9(9) . . ?
O12 C10 C8 109.9(8) . . ?
O11 C11 H11A 109.5 . . ?
O11 C11 H11B 109.5 . . ?
H11A C11 H11B 109.5 . . ?
O11 C11 H11C 109.5 . . ?
H11A C11 H11C 109.5 . . ?
H11B C11 H11C 109.5 . . ?
O12 C12 H12A 109.5 . . ?
O12 C12 H12B 109.5 . . ?
H12A C12 H12B 109.5 . . ?
O12 C12 H12C 109.5 . . ?
H12A C12 H12C 109.5 . . ?
H12B C12 H12C 109.5 . . ?
C9 O11 C11 116.2(7) . . ?
C10 O12 C12 115.3(7) . . ?
C7 S1 Fe2 101.3(3) . . ?
C7 S1 Fe1 99.3(3) . . ?
Fe2 S1 Fe1 66.33(8) . . ?
C8 S2 Fe2 101.8(3) . . ?
C8 S2 Fe1 100.1(3) . . ?
Fe2 S2 Fe1 66.25(8) . . ?
C1 Fe1 C2 90.5(4) . . ?
C1 Fe1 C3 97.7(4) . . ?
C2 Fe1 C3 98.8(4) . . ?
C1 Fe1 S1 91.3(3) . . ?
C2 Fe1 S1 158.2(3) . . ?
C3 Fe1 S1 102.5(3) . . ?
C1 Fe1 S2 161.1(3) . . ?
C2 Fe1 S2 91.3(3) . . ?
C3 Fe1 S2 100.6(3) . . ?
S1 Fe1 S2 80.29(9) . . ?
C1 Fe1 Fe2 104.6(3) . . ?
C2 Fe1 Fe2 101.8(3) . . ?
C3 Fe1 Fe2 149.3(3) . . ?
S1 Fe1 Fe2 56.79(7) . . ?
S2 Fe1 Fe2 56.67(7) . . ?
C6 Fe2 C4 98.3(4) . . ?
C6 Fe2 C5 99.6(4) . . ?
C4 Fe2 C5 92.3(4) . . ?
C6 Fe2 S2 98.4(3) . . ?
C4 Fe2 S2 162.4(3) . . ?
C5 Fe2 S2 90.3(3) . . ?
C6 Fe2 S1 105.8(3) . . ?
C4 Fe2 S1 89.6(3) . . ?
C5 Fe2 S1 153.9(3) . . ?
S2 Fe2 S1 80.56(9) . . ?
C6 Fe2 Fe1 150.0(3) . . ?
C4 Fe2 Fe1 105.3(3) . . ?
C5 Fe2 Fe1 97.7(3) . . ?
S2 Fe2 Fe1 57.08(7) . . ?
S1 Fe2 Fe1 56.87(7) . . ?
O21 C21 Fe21 177.1(10) . . ?
O22 C22 Fe21 177.6(10) . . ?
O23 C23 Fe21 179.0(11) . . ?
O24 C24 Fe22 177.7(10) . . ?
O25 C25 Fe22 175.3(11) . . ?
O26 C26 Fe22 176.7(12) . . ?
C28 C27 C29 121.7(8) . . ?
C28 C27 S21 117.2(7) . . ?
C29 C27 S21 121.1(7) . . ?
C27 C28 C30 126.3(8) . . ?
C27 C28 S22 117.3(7) . . ?
C30 C28 S22 116.4(6) . . ?
O33 C29 O31 124.0(9) . . ?
O33 C29 C27 123.7(9) . . ?
O31 C29 C27 112.2(8) . . ?
O34 C30 O32 126.7(9) . . ?
O34 C30 C28 121.9(9) . . ?
O32 C30 C28 111.4(8) . . ?
O31 C31 H31A 109.5 . . ?
O31 C31 H31B 109.5 . . ?
H31A C31 H31B 109.5 . . ?
O31 C31 H31C 109.5 . . ?
H31A C31 H31C 109.5 . . ?
H31B C31 H31C 109.5 . . ?
O32 C32 H32A 109.5 . . ?
O32 C32 H32B 109.5 . . ?
H32A C32 H32B 109.5 . . ?
O32 C32 H32C 109.5 . . ?
H32A C32 H32C 109.5 . . ?
H32B C32 H32C 109.5 . . ?
C29 O31 C31 115.9(8) . . ?
C30 O32 C32 114.3(7) . . ?
C27 S21 Fe22 100.9(3) . . ?
C27 S21 Fe21 100.4(3) . . ?
Fe22 S21 Fe21 66.08(8) . . ?
C28 S22 Fe21 98.5(3) . . ?
C28 S22 Fe22 100.7(3) . . ?
Fe21 S22 Fe22 65.73(8) . . ?
C22 Fe21 C21 90.7(5) . . ?
C22 Fe21 C23 98.9(5) . . ?
C21 Fe21 C23 98.8(5) . . ?
C22 Fe21 S22 90.7(3) . . ?
C21 Fe21 S22 157.5(3) . . ?
C23 Fe21 S22 103.1(3) . . ?
C22 Fe21 S21 160.9(4) . . ?
C21 Fe21 S21 91.0(3) . . ?
C23 Fe21 S21 99.7(3) . . ?
S22 Fe21 S21 80.64(10) . . ?
C22 Fe21 Fe22 104.4(3) . . ?
C21 Fe21 Fe22 100.7(3) . . ?
C23 Fe21 Fe22 149.3(3) . . ?
S22 Fe21 Fe22 57.30(8) . . ?
S21 Fe21 Fe22 56.64(8) . . ?
C25 Fe22 C26 98.4(6) . . ?
C25 Fe22 C24 90.3(5) . . ?
C26 Fe22 C24 98.7(5) . . ?
C25 Fe22 S21 158.2(4) . . ?
C26 Fe22 S21 103.2(4) . . ?
C24 Fe22 S21 89.6(3) . . ?
C25 Fe22 S22 91.8(4) . . ?
C26 Fe22 S22 101.9(4) . . ?
C24 Fe22 S22 158.8(3) . . ?
S21 Fe22 S22 80.81(9) . . ?
C25 Fe22 Fe21 101.5(4) . . ?
C26 Fe22 Fe21 151.1(4) . . ?
C24 Fe22 Fe21 101.9(3) . . ?
S21 Fe22 Fe21 57.28(7) . . ?
S22 Fe22 Fe21 56.97(8) . . ?
O41 C41 Fe41 177.2(9) . . ?
O42 C42 Fe41 179.0(12) . . ?
O43 C43 Fe41 177.6(11) . . ?
O44 C44 Fe42 177.9(8) . . ?
O45 C45 Fe42 179.1(10) . . ?
O46 C46 Fe42 178.6(9) . . ?
C48 C47 C49 126.0(8) . . ?
C48 C47 S41 118.0(7) . . ?
C49 C47 S41 116.0(6) . . ?
C47 C48 C50 122.8(8) . . ?
C47 C48 S42 116.6(7) . . ?
C50 C48 S42 120.6(7) . . ?
O53 C49 O51 125.8(9) . . ?
O53 C49 C47 121.9(9) . . ?
O51 C49 C47 112.2(8) . . ?
O54 C50 O52 124.3(8) . . ?
O54 C50 C48 124.4(9) . . ?
O52 C50 C48 111.2(8) . . ?
O51 C51 H51A 109.5 . . ?
O51 C51 H51B 109.5 . . ?
H51A C51 H51B 109.5 . . ?
O51 C51 H51C 109.5 . . ?
H51A C51 H51C 109.5 . . ?
H51B C51 H51C 109.5 . . ?
O52 C52 H52A 109.5 . . ?
O52 C52 H52B 109.5 . . ?
H52A C52 H52B 109.5 . . ?
O52 C52 H52C 109.5 . . ?
H52A C52 H52C 109.5 . . ?
H52B C52 H52C 109.5 . . ?
C49 O51 C51 116.3(7) . . ?
C50 O52 C52 116.7(7) . . ?
C47 S41 Fe42 99.0(3) . . ?
C47 S41 Fe41 101.3(3) . . ?
Fe42 S41 Fe41 65.50(8) . . ?
C48 S42 Fe41 101.1(3) . . ?
C48 S42 Fe42 99.2(3) . . ?
Fe41 S42 Fe42 65.85(8) . . ?
C42 Fe41 C41 91.3(5) . . ?
C42 Fe41 C43 98.8(5) . . ?
C41 Fe41 C43 99.5(4) . . ?
C42 Fe41 S42 90.5(4) . . ?
C41 Fe41 S42 156.5(3) . . ?
C43 Fe41 S42 103.3(3) . . ?
C42 Fe41 S41 158.5(4) . . ?
C41 Fe41 S41 89.1(3) . . ?
C43 Fe41 S41 102.4(3) . . ?
S42 Fe41 S41 80.96(9) . . ?
C42 Fe41 Fe42 101.6(4) . . ?
C41 Fe41 Fe42 99.6(3) . . ?
C43 Fe41 Fe42 151.6(3) . . ?
S42 Fe41 Fe42 57.15(7) . . ?
S41 Fe41 Fe42 57.24(7) . . ?
C44 Fe42 C46 100.6(4) . . ?
C44 Fe42 C45 92.0(4) . . ?
C46 Fe42 C45 97.4(4) . . ?
C44 Fe42 S42 156.8(3) . . ?
C46 Fe42 S42 102.0(3) . . ?
C45 Fe42 S42 90.5(3) . . ?
C44 Fe42 S41 90.2(3) . . ?
C46 Fe42 S41 98.9(3) . . ?
C45 Fe42 S41 162.8(3) . . ?
S42 Fe42 S41 80.89(9) . . ?
C44 Fe42 Fe41 100.2(3) . . ?
C46 Fe42 Fe41 148.2(3) . . ?
C45 Fe42 Fe41 105.6(3) . . ?
S42 Fe42 Fe41 57.00(7) . . ?
S41 Fe42 Fe41 57.26(7) . . ?
O61 C61 Fe61 178.2(9) . . ?
O62 C62 Fe61 179.2(10) . . ?
O63 C63 Fe61 176.5(9) . . ?
O64 C64 Fe62 176.0(8) . . ?
O65 C65 Fe62 177.3(9) . . ?
O66 C66 Fe62 176.8(9) . . ?
C68 C67 C69 127.6(9) . . ?
C68 C67 S61 117.1(7) . . ?
C69 C67 S61 115.0(7) . . ?
C67 C68 C70 128.0(8) . . ?
C67 C68 S62 116.7(7) . . ?
C70 C68 S62 115.2(7) . . ?
O73 C69 O71 125.0(10) . . ?
O73 C69 C67 124.6(10) . . ?
O71 C69 C67 110.3(9) . . ?
O74 C70 O72 126.6(9) . . ?
O74 C70 C68 123.6(9) . . ?
O72 C70 C68 109.7(8) . . ?
O71 C71 H71A 109.5 . . ?
O71 C71 H71B 109.5 . . ?
H71A C71 H71B 109.5 . . ?
O71 C71 H71C 109.5 . . ?
H71A C71 H71C 109.5 . . ?
H71B C71 H71C 109.5 . . ?
O72 C72 H72A 109.5 . . ?
O72 C72 H72B 109.5 . . ?
H72A C72 H72B 109.5 . . ?
O72 C72 H72C 109.5 . . ?
H72A C72 H72C 109.5 . . ?
H72B C72 H72C 109.5 . . ?
C69 O71 C71 116.0(8) . . ?
C70 O72 C72 115.1(8) . . ?
C67 S61 Fe62 102.1(3) . . ?
C67 S61 Fe61 98.3(3) . . ?
Fe62 S61 Fe61 65.98(8) . . ?
C68 S62 Fe62 103.2(3) . . ?
C68 S62 Fe61 98.6(3) . . ?
Fe62 S62 Fe61 66.21(7) . . ?
C61 Fe61 C63 100.1(4) . . ?
C61 Fe61 C62 89.0(4) . . ?
C63 Fe61 C62 100.7(4) . . ?
C61 Fe61 S62 160.8(3) . . ?
C63 Fe61 S62 98.5(3) . . ?
C62 Fe61 S62 92.2(3) . . ?
C61 Fe61 S61 92.3(3) . . ?
C63 Fe61 S61 99.5(3) . . ?
C62 Fe61 S61 159.2(3) . . ?
S62 Fe61 S61 80.04(9) . . ?
C61 Fe61 Fe62 104.5(3) . . ?
C63 Fe61 Fe62 145.8(3) . . ?
C62 Fe61 Fe62 103.1(3) . . ?
S62 Fe61 Fe62 56.61(7) . . ?
S61 Fe61 Fe62 56.55(7) . . ?
C65 Fe62 C66 95.4(4) . . ?
C65 Fe62 C64 91.0(4) . . ?
C66 Fe62 C64 100.3(4) . . ?
C65 Fe62 S62 90.8(3) . . ?
C66 Fe62 S62 106.9(3) . . ?
C64 Fe62 S62 152.4(3) . . ?
C65 Fe62 S61 163.6(3) . . ?
C66 Fe62 S61 100.5(3) . . ?
C64 Fe62 S61 90.0(3) . . ?
S62 Fe62 S61 80.86(9) . . ?
C65 Fe62 Fe61 106.1(3) . . ?
C66 Fe62 Fe61 152.7(3) . . ?
C64 Fe62 Fe61 96.0(3) . . ?
S62 Fe62 Fe61 57.18(7) . . ?
S61 Fe62 Fe61 57.47(7) . . ?

loop_
_geom_bond_atom_site_label_1
_geom_bond_atom_site_label_2
_geom_bond_distance
_geom_bond_site_symmetry_2
_geom_bond_publ_flag
C1 O1 1.114(10) . ?
C1 Fe1 1.793(10) . ?
C2 O2 1.123(10) . ?
C2 Fe1 1.803(10) . ?
C3 O3 1.144(9) . ?
C3 Fe1 1.806(10) . ?
C4 O4 1.130(9) . ?
C4 Fe2 1.799(10) . ?
C5 O5 1.140(9) . ?
C5 Fe2 1.811(10) . ?
C6 O6 1.154(9) . ?
C6 Fe2 1.799(10) . ?
C7 C8 1.311(10) . ?
C7 C9 1.513(12) . ?
C7 S1 1.800(8) . ?
C8 C10 1.508(11) . ?
C8 S2 1.806(9) . ?
C9 O13 1.170(9) . ?
C9 O11 1.342(10) . ?
C10 O14 1.162(10) . ?
C10 O12 1.315(10) . ?
C11 O11 1.450(9) . ?
C11 H11A 0.98 . ?
C11 H11B 0.98 . ?
C11 H11C 0.98 . ?
C12 O12 1.440(9) . ?
C12 H12A 0.98 . ?
C12 H12B 0.98 . ?
C12 H12C 0.98 . ?
S1 Fe2 2.272(3) . ?
S1 Fe1 2.274(3) . ?
S2 Fe2 2.270(3) . ?
S2 Fe1 2.281(3) . ?
Fe1 Fe2 2.4870(19) . ?
C21 O21 1.145(10) . ?
C21 Fe21 1.771(10) . ?
C22 O22 1.154(10) . ?
C22 Fe21 1.761(11) . ?
C23 O23 1.143(10) . ?
C23 Fe21 1.791(11) . ?
C24 O24 1.126(10) . ?
C24 Fe22 1.796(11) . ?
C25 O25 1.143(11) . ?
C25 Fe22 1.763(11) . ?
C26 O26 1.139(11) . ?
C26 Fe22 1.782(12) . ?
C27 C28 1.302(11) . ?
C27 C29 1.490(11) . ?
C27 S21 1.779(9) . ?
C28 C30 1.521(11) . ?
C28 S22 1.803(9) . ?
C29 O33 1.202(9) . ?
C29 O31 1.312(10) . ?
C30 O34 1.189(9) . ?
C30 O32 1.340(10) . ?
C31 O31 1.447(9) . ?
C31 H31A 0.98 . ?
C31 H31B 0.98 . ?
C31 H31C 0.98 . ?
C32 O32 1.454(8) . ?
C32 H32A 0.98 . ?
C32 H32B 0.98 . ?
C32 H32C 0.98 . ?
S21 Fe22 2.261(3) . ?
S21 Fe21 2.278(3) . ?
S22 Fe21 2.276(3) . ?
S22 Fe22 2.284(3) . ?
Fe21 Fe22 2.4749(19) . ?
C41 O41 1.143(10) . ?
C41 Fe41 1.766(10) . ?
C42 O42 1.149(11) . ?
C42 Fe41 1.765(11) . ?
C43 O43 1.135(10) . ?
C43 Fe41 1.807(10) . ?
C44 O44 1.151(9) . ?
C44 Fe42 1.766(10) . ?
C45 O45 1.145(10) . ?
C45 Fe42 1.807(10) . ?
C46 O46 1.152(10) . ?
C46 Fe42 1.786(10) . ?
C47 C48 1.316(10) . ?
C47 C49 1.496(11) . ?
C47 S41 1.773(8) . ?
C48 C50 1.489(11) . ?
C48 S42 1.797(8) . ?
C49 O53 1.216(9) . ?
C49 O51 1.304(10) . ?
C50 O54 1.209(10) . ?
C50 O52 1.338(10) . ?
C51 O51 1.465(9) . ?
C51 H51A 0.98 . ?
C51 H51B 0.98 . ?
C51 H51C 0.98 . ?
C52 O52 1.432(9) . ?
C52 H52A 0.98 . ?
C52 H52B 0.98 . ?
C52 H52C 0.98 . ?
S41 Fe42 2.280(3) . ?
S41 Fe41 2.281(3) . ?
S42 Fe41 2.268(3) . ?
S42 Fe42 2.272(3) . ?
Fe41 Fe42 2.4673(19) . ?
C61 O61 1.157(9) . ?
C61 Fe61 1.772(9) . ?
C62 O62 1.118(9) . ?
C62 Fe61 1.808(10) . ?
C63 O63 1.147(9) . ?
C63 Fe61 1.799(10) . ?
C64 O64 1.150(9) . ?
C64 Fe62 1.790(9) . ?
C65 O65 1.140(10) . ?
C65 Fe62 1.777(10) . ?
C66 O66 1.161(9) . ?
C66 Fe62 1.786(10) . ?
C67 C68 1.309(10) . ?
C67 C69 1.495(12) . ?
C67 S61 1.805(8) . ?
C68 C70 1.497(11) . ?
C68 S62 1.790(8) . ?
C69 O73 1.195(10) . ?
C69 O71 1.344(10) . ?
C70 O74 1.206(9) . ?
C70 O72 1.307(10) . ?
C71 O71 1.439(9) . ?
C71 H71A 0.98 . ?
C71 H71B 0.98 . ?
C71 H71C 0.98 . ?
C72 O72 1.472(10) . ?
C72 H72A 0.98 . ?
C72 H72B 0.98 . ?
C72 H72C 0.98 . ?
S61 Fe62 2.264(3) . ?
S61 Fe61 2.288(3) . ?
S62 Fe62 2.262(3) . ?
S62 Fe61 2.277(2) . ?
Fe61 Fe62 2.4789(18) . ?
